data_7721121
loop_
_publ_author_name
'Orton, Georgia'
'Cockcroft, Jeremy Karl'
'Ringenberg, Mark R.'
'Hartl, Frantisek'
'Hogarth, Graeme'

_publ_section_title
;
 [FeFe]-hydrogenase biomimics incorporating redox-active ligands: Tuning
 the oxidation chemistry of ferrocene-dichalcogenolate-bridged centres via
 phosphine substitution
;
_journal_name_full 'Dalton Transactions'
_journal_paper_doi 10.1039/D6DT00946H
_journal_year 2026
_chemical_formula_moiety 'C40 H30 Fe3 O4 P2 Se2'
_chemical_formula_sum 'C40 H30 Fe3 O4 P2 Se2'
_chemical_formula_weight 962.05
_space_group_crystal_system monoclinic
_space_group_IT_number 14
_space_group_name_Hall '-P 2yn'
_space_group_name_H-M_alt 'P 1 21/n 1'
_atom_sites_solution_hydrogens difmap
_atom_sites_solution_primary dual
_audit_creation_date 2019-07-30
_audit_creation_method
;
Olex2 1.2
(compiled 2018.05.29 svn.r3508 for OlexSys, GUI svn.r5506)
;
_audit_update_record
;
2026-04-22 deposited with the CCDC.	2026-06-11 downloaded from the CCDC.
;
_cell_angle_alpha 90
_cell_angle_beta 97.0411(11)
_cell_angle_gamma 90
_cell_formula_units_Z 4
_cell_length_a 11.92991(14)
_cell_length_b 17.9632(2)
_cell_length_c 17.2334(2)
_cell_measurement_reflns_used 23058
_cell_measurement_temperature 150
_cell_measurement_theta_max 73.1870
_cell_measurement_theta_min 4.2350
_cell_volume 3665.25(7)
_computing_cell_refinement 'CrysAlisPro 1.171.40.57a (Rigaku OD, 2019)'
_computing_data_collection 'CrysAlisPro 1.171.40.57a (Rigaku OD, 2019)'
_computing_data_reduction 'CrysAlisPro 1.171.40.57a (Rigaku OD, 2019)'
_computing_molecular_graphics 'Olex2 (Dolomanov et al., 2009)'
_computing_publication_material 'Olex2 (Dolomanov et al., 2009)'
_computing_structure_refinement 'ShelXL (Sheldrick, 2015)'
_computing_structure_solution 'ShelXT (Sheldrick, 2015)'
_diffrn_ambient_environment N~2~
_diffrn_ambient_temperature 150
_diffrn_detector 'CCD plate'
_diffrn_detector_area_resol_mean 5.2031
_diffrn_detector_type Atlas
_diffrn_measured_fraction_theta_full 1.000
_diffrn_measured_fraction_theta_max 0.996
_diffrn_measurement_details
;
List of Runs (angles in degrees, time in seconds):

  # Type    Start    End  Width  t~exp~   \w     \q     \k     \f   Frames
#--------------------------------------------------------------------------
  1  \w   -115.00 -14.00   1.00    1.25    --  -42.62 -57.00-180.00  101
  2  \w    -93.00 -17.00   1.00    1.25    --  -42.62 -57.00 -90.00   76
  3  \w    -66.00 -14.00   1.00    1.25    --  -42.62 -57.00 -30.00   52
  4  \w    -67.00  20.00   1.00    1.25    --  -42.62  38.00 120.00   87
  5  \w   -115.00 -15.00   1.00    1.25    --  -42.62 -57.00  60.00  100
  6  \w    -78.00  -6.00   1.00    1.25    --  -42.62 125.00 -90.00   72
  7  \w    -36.00  -6.00   1.00    1.25    --  -42.62 125.00-180.00   30
  8  \w   -103.00 -21.00   1.00    1.25    --  -42.62 -38.00  90.00   82
  9  \w    -61.00  30.00   1.00    1.25    --  -42.62  38.00-150.00   91
 10  \w      8.00  33.00   1.00    1.25    --   42.62  83.00 -84.75   25
 11  \w      9.00  36.00   1.00    1.25    --   42.62  82.00  85.44   27
 12  \w     10.00  35.00   1.00    1.25    --   42.62  75.00 -39.42   25
 13  \w     11.00  36.00   1.00    1.25    --   42.62  75.00  28.57   25
 14  \w     10.00  35.00   1.00    1.25    --   42.62  76.00-129.97   25
 15  \w     12.00  42.00   1.00    1.25    --   42.62  76.00 164.57   30
 16  \w     76.00 102.00   1.00    5.00    --  106.06  68.00-110.56   26
 17  \w     79.00 178.00   1.00    5.00    --  106.06  50.00 152.10   99
 18  \w     77.00 122.00   1.00    5.00    --  106.06  61.00 -64.38   45
 19  \w    142.00 171.00   1.00    5.00    --  106.06  62.00  94.74   29
 20  \w     75.00 177.00   1.00    5.00    --  106.06  72.00   6.34  102
 21  \w     77.00 103.00   1.00    5.00    --  106.06  62.00  94.74   26
 22  \w    146.00 173.00   1.00    5.00    --  106.06  73.00-178.35   27
 23  \w     75.00 175.00   1.00    5.00    --  106.06  72.00-150.00  100
 24  \w     74.00 101.00   1.00    5.00    --  106.06  74.00 -48.30   27
 25  \w     77.00 103.00   1.00    5.00    --  106.06  63.00 103.13   26
 26  \w     76.00 136.00   1.00    5.00    --  106.06  68.00 -58.99   60
 27  \w     79.00 106.00   1.00    5.00    --  106.06 -95.00  60.00   27
 28  \w    142.00 169.00   1.00    5.00    --  106.06  60.00  13.68   27
 29  \w     75.00 101.00   1.00    5.00    --  106.06  72.00  31.22   26
 30  \w    128.00 178.00   1.00    5.00    --  106.06  66.00  82.49   50
 31  \w     76.00 102.00   1.00    5.00    --  106.06  66.00 -77.78   26
 32  \w     76.00 102.00   1.00    5.00    --  106.06  66.00  82.49   26
 33  \w    121.00 146.00   1.00    5.00    --  106.06  65.00 144.06   25
 34  \w     77.00 103.00   1.00    5.00    --  106.06  63.00 -24.45   26
 35  \w     74.00 100.00   1.00    5.00    --  106.06  73.00-178.35   26
 36  \w     76.00 102.00   1.00    5.00    --  106.06  65.00 144.06   26
 37  \w     25.00 100.00   1.00    5.00    --  106.06 -95.00 150.00   75
 38  \w     75.00 178.00   1.00    5.00    --  106.06  69.00  68.29  103
 39  \w     24.00 101.00   1.00    5.00    --  106.06 -95.00-150.00   77
 40  \w     77.00 106.00   1.00    5.00    --  106.06  61.00 120.00   29
 41  \w     75.00 106.00   1.00    5.00    --  106.06  72.00 -24.38   31
 42  \w     77.00 103.00   1.00    5.00    --  106.06  61.00  30.00   26
 43  \w     30.00 139.00   1.00    5.00    --  106.06 -77.00 -30.00  109
 44  \w     77.00 137.00   1.00    5.00    --  106.06  61.00  60.00   60
 45  \w     75.00 101.00   1.00    5.00    --  106.06  69.00-161.13   26
 46  \w     25.00 106.00   1.00    5.00    --  106.06 -95.00 -90.00   81
 47  \w     80.00 168.00   1.00    5.00    --  106.06  45.00-180.00   88
 48  \w    113.00 177.00   1.00    5.00    --  106.06  68.00-110.56   64
 49  \w     77.00 134.00   1.00    5.00    --  106.06  61.00   0.00   57
 50  \w     77.00 111.00   1.00    5.00    --  106.06  61.00 -90.00   34
 51  \w     81.00 107.00   1.00    5.00    --  106.06  61.00-180.00   26
 52  \w     77.00 103.00   1.00    5.00    --  106.06  61.00-120.00   26
 53  \w     75.00 178.00   1.00    5.00    --  106.06  69.00 -50.78  103
 54  \w     75.00 101.00   1.00    5.00    --  106.06  71.00 161.79   26
 55  \w     52.00  79.00   1.00    5.00    --  106.06-125.00  60.00   27
 56  \w     87.00 112.00   1.00    5.00    --  106.06-125.00  60.00   25
 57  \w     77.00 104.00   1.00    5.00    --  106.06  60.00  13.68   27
;
_diffrn_measurement_device 'four-circle diffractometer'
_diffrn_measurement_device_type 'SuperNova, Dual, Cu at home/near, Atlas'
_diffrn_measurement_method '\w scans'
_diffrn_orient_matrix_type 'CrysAlisPro convention (1999,Acta A55,543-557)'
_diffrn_orient_matrix_UB_11 0.1038221000
_diffrn_orient_matrix_UB_12 0.0228773000
_diffrn_orient_matrix_UB_13 0.0571321000
_diffrn_orient_matrix_UB_21 0.0693856000
_diffrn_orient_matrix_UB_22 0.0091811000
_diffrn_orient_matrix_UB_23 -0.0691587000
_diffrn_orient_matrix_UB_31 -0.0366957000
_diffrn_orient_matrix_UB_32 0.0821074000
_diffrn_orient_matrix_UB_33 -0.0082055000
_diffrn_radiation_monochromator mirror
_diffrn_radiation_probe x-ray
_diffrn_radiation_type CuK\a
_diffrn_radiation_wavelength 1.54184
_diffrn_reflns_av_R_equivalents 0.0640
_diffrn_reflns_av_unetI/netI 0.0325
_diffrn_reflns_Laue_measured_fraction_full 1.000
_diffrn_reflns_Laue_measured_fraction_max 0.996
_diffrn_reflns_limit_h_max 14
_diffrn_reflns_limit_h_min -14
_diffrn_reflns_limit_k_max 22
_diffrn_reflns_limit_k_min -20
_diffrn_reflns_limit_l_max 21
_diffrn_reflns_limit_l_min -21
_diffrn_reflns_number 63682
_diffrn_reflns_point_group_measured_fraction_full 1.000
_diffrn_reflns_point_group_measured_fraction_max 0.996
_diffrn_reflns_theta_full 67.684
_diffrn_reflns_theta_max 73.387
_diffrn_reflns_theta_min 3.568
_diffrn_source 'micro-focus sealed X-ray tube'
_diffrn_source_type 'SuperNova (Cu) X-ray Source'
_exptl_absorpt_coefficient_mu 12.833
_exptl_absorpt_correction_T_max 1.000
_exptl_absorpt_correction_T_min 0.114
_exptl_absorpt_correction_type gaussian
_exptl_absorpt_process_details
'CrysAlisPro 1.171.40.57a (Rigaku Oxford Diffraction, 2019) Numerical absorption correction based on gaussian integration over 			a multifaceted crystal model Empirical absorption correction using spherical harmonics, implemented in SCALE3 ABSPACK scaling algorithm.'
_exptl_crystal_colour 'clear dark orange'
_exptl_crystal_colour_lustre clear
_exptl_crystal_colour_modifier dark
_exptl_crystal_colour_primary orange
_exptl_crystal_density_diffrn 1.743
_exptl_crystal_description plank
_exptl_crystal_F_000 1912
_exptl_crystal_size_max 0.59
_exptl_crystal_size_mid 0.094
_exptl_crystal_size_min 0.057
_refine_diff_density_max 0.945
_refine_diff_density_min -0.509
_refine_diff_density_rms 0.079
_refine_ls_extinction_method none
_refine_ls_goodness_of_fit_ref 1.025
_refine_ls_hydrogen_treatment refall
_refine_ls_matrix_type full
_refine_ls_number_parameters 580
_refine_ls_number_reflns 7338
_refine_ls_number_restraints 0
_refine_ls_restrained_S_all 1.025
_refine_ls_R_factor_all 0.0435
_refine_ls_R_factor_gt 0.0324
_refine_ls_shift/su_max 0.001
_refine_ls_shift/su_mean 0.000
_refine_ls_structure_factor_coef Fsqd
_refine_ls_weighting_details 'w=1/[\s^2^(Fo^2^)+(0.0454P)^2^+1.0319P] where P=(Fo^2^+2Fc^2^)/3'
_refine_ls_weighting_scheme calc
_refine_ls_wR_factor_gt 0.0753
_refine_ls_wR_factor_ref 0.0801
_reflns_Friedel_coverage 0.000
_reflns_number_gt 6123
_reflns_number_total 7338
_reflns_threshold_expression 'I > 2\s(I)'
_cod_data_source_file d6dt00946h2.cif
_cod_data_source_block exp_1709
_cod_original_cell_volume 3665.27(8)
_cod_database_code 7721121
_shelx_shelxl_version_number 2014/7
_chemical_oxdiff_formula 'C40 H30 Fe3 O4 P2 Se2'
_chemical_oxdiff_usercomment 'Georgia Orton crystal'
_shelx_space_group_comment
;
The symmetry employed for this shelxl refinement is uniquely defined
by the following loop, which should always be used as a source of
symmetry information in preference to the above space-group names.
They are only intended as comments.
;
_shelx_estimated_absorpt_t_max 0.528
_shelx_estimated_absorpt_t_min 0.049
_reflns_odcompleteness_completeness 99.97
_reflns_odcompleteness_iscentric 1
_reflns_odcompleteness_theta 66.97
_olex2_refinement_description
;
;
_olex2_date_sample_data_collection 2019-07-12
_olex2_exptl_crystal_mounting_method '0.3mm loop from 20um nylon from Hampton Research'
_olex2_submission_special_instructions 'No special instructions were received'
_oxdiff_exptl_absorpt_empirical_details
;
Empirical correction (ABSPACK) includes:
- Absorption correction using spherical harmonics
- Frame scaling
;
_oxdiff_exptl_absorpt_empirical_full_max 1.526
_oxdiff_exptl_absorpt_empirical_full_min 0.554

loop_
_space_group_symop_operation_xyz
'x, y, z'
'-x+1/2, y+1/2, -z+1/2'
'-x, -y, -z'
'x-1/2, -y-1/2, z-1/2'

loop_
_atom_site_label
_atom_site_type_symbol
_atom_site_fract_x
_atom_site_fract_y
_atom_site_fract_z
_atom_site_U_iso_or_equiv
_atom_site_adp_type
_atom_site_occupancy
_atom_site_site_symmetry_order
_atom_site_calc_flag
_atom_site_refinement_flags_posn
_atom_site_refinement_flags_adp
_atom_site_refinement_flags_occupancy
_atom_site_disorder_assembly
_atom_site_disorder_group
Se1 Se 0.70906(3) 0.63265(2) 0.67942(2) 0.02618(8) Uani 1 1 d . . . . .
Se2 Se 0.88063(3) 0.74020(2) 0.58515(2) 0.02692(8) Uani 1 1 d . . . . .
Fe1 Fe 0.70987(4) 0.75794(3) 0.63865(3) 0.02421(10) Uani 1 1 d . . . . .
Fe2 Fe 0.88930(4) 0.68672(3) 0.71370(3) 0.02779(11) Uani 1 1 d . . . . .
Fe3 Fe 0.78705(4) 0.56754(3) 0.49689(3) 0.02756(11) Uani 1 1 d . . . . .
P1 P 0.59259(6) 0.78466(4) 0.72364(4) 0.02734(16) Uani 1 1 d . . . . .
P2 P 0.73632(7) 0.87921(4) 0.62961(5) 0.02795(16) Uani 1 1 d . . . . .
O1 O 0.5332(2) 0.74566(15) 0.50733(15) 0.0456(6) Uani 1 1 d . . . . .
O2 O 1.0552(2) 0.56898(15) 0.69911(15) 0.0476(6) Uani 1 1 d . . . . .
O3 O 1.0307(2) 0.80762(16) 0.78501(17) 0.0539(7) Uani 1 1 d . . . . .
O4 O 0.8719(3) 0.64512(17) 0.87565(16) 0.0565(7) Uani 1 1 d . . . . .
C1 C 0.6036(3) 0.75204(17) 0.55805(19) 0.0321(7) Uani 1 1 d . . . . .
C2 C 0.9892(3) 0.61489(18) 0.70290(18) 0.0320(7) Uani 1 1 d . . . . .
C3 C 0.9729(3) 0.7628(2) 0.7535(2) 0.0375(7) Uani 1 1 d . . . . .
C4 C 0.8740(3) 0.6626(2) 0.8123(2) 0.0382(7) Uani 1 1 d . . . . .
C5 C 0.7122(3) 0.56324(17) 0.59529(18) 0.0281(6) Uani 1 1 d . . . . .
C6 C 0.6290(3) 0.55693(19) 0.5287(2) 0.0341(7) Uani 1 1 d . . . . .
H6 H 0.573(3) 0.590(2) 0.515(2) 0.028(9) Uiso 1 1 d . . . . .
C7 C 0.6561(3) 0.4929(2) 0.4859(2) 0.0383(7) Uani 1 1 d . . . . .
H7 H 0.617(3) 0.476(2) 0.440(2) 0.041(10) Uiso 1 1 d . . . . .
C8 C 0.7548(3) 0.45941(19) 0.5259(2) 0.0359(7) Uani 1 1 d . . . . .
H8 H 0.792(3) 0.419(2) 0.512(2) 0.040(10) Uiso 1 1 d . . . . .
C9 C 0.7889(3) 0.50263(17) 0.59383(19) 0.0295(6) Uani 1 1 d . . . . .
H9 H 0.851(3) 0.496(2) 0.628(2) 0.032(9) Uiso 1 1 d . . . . .
C10 C 0.8666(3) 0.66651(18) 0.50385(18) 0.0302(6) Uani 1 1 d . . . . .
C11 C 0.7834(3) 0.6651(2) 0.43717(19) 0.0355(7) Uani 1 1 d . . . . .
H11 H 0.722(3) 0.694(2) 0.428(2) 0.037(10) Uiso 1 1 d . . . . .
C12 C 0.8107(4) 0.6057(2) 0.3882(2) 0.0430(8) Uani 1 1 d . . . . .
H12 H 0.770(4) 0.593(3) 0.345(3) 0.061(14) Uiso 1 1 d . . . . .
C13 C 0.9108(3) 0.5713(2) 0.4239(2) 0.0417(8) Uani 1 1 d . . . . .
H13 H 0.944(4) 0.531(3) 0.410(3) 0.057(13) Uiso 1 1 d . . . . .
C14 C 0.9461(3) 0.60902(19) 0.4953(2) 0.0342(7) Uani 1 1 d . . . . .
H14 H 1.010(3) 0.599(2) 0.5317(19) 0.026(8) Uiso 1 1 d . . . . .
C15 C 0.5888(3) 0.88528(18) 0.73634(19) 0.0329(7) Uani 1 1 d . . . . .
H15 H 0.544(3) 0.903(2) 0.772(2) 0.045(11) Uiso 1 1 d . . . . .
C16 C 0.6482(3) 0.92712(19) 0.6935(2) 0.0351(7) Uani 1 1 d . . . . .
H16 H 0.650(3) 0.982(3) 0.699(2) 0.050(12) Uiso 1 1 d . . . . .
C17 C 0.4438(3) 0.76122(18) 0.69678(18) 0.0300(6) Uani 1 1 d . . . . .
C18 C 0.3582(3) 0.8126(2) 0.7046(2) 0.0406(8) Uani 1 1 d . . . . .
H18 H 0.377(3) 0.857(2) 0.724(2) 0.035(10) Uiso 1 1 d . . . . .
C19 C 0.2465(3) 0.7935(2) 0.6858(3) 0.0503(10) Uani 1 1 d . . . . .
H19 H 0.184(4) 0.834(3) 0.693(3) 0.069(14) Uiso 1 1 d . . . . .
C20 C 0.2167(3) 0.7222(2) 0.6614(2) 0.0456(9) Uani 1 1 d . . . . .
H20 H 0.137(4) 0.710(3) 0.649(3) 0.060(13) Uiso 1 1 d . . . . .
C21 C 0.3001(3) 0.6700(2) 0.6535(2) 0.0415(8) Uani 1 1 d . . . . .
H21 H 0.280(3) 0.621(2) 0.636(2) 0.041(10) Uiso 1 1 d . . . . .
C22 C 0.4123(3) 0.6902(2) 0.6692(2) 0.0391(8) Uani 1 1 d . . . . .
H22 H 0.459(4) 0.659(3) 0.664(2) 0.050(12) Uiso 1 1 d . . . . .
C23 C 0.6169(3) 0.75035(19) 0.82453(19) 0.0362(7) Uani 1 1 d . . . . .
C24 C 0.5621(4) 0.6876(3) 0.8478(2) 0.0530(10) Uani 1 1 d . . . . .
H24 H 0.502(4) 0.665(3) 0.808(3) 0.070(15) Uiso 1 1 d . . . . .
C25 C 0.5872(5) 0.6601(3) 0.9229(3) 0.0682(14) Uani 1 1 d . . . . .
H25 H 0.556(5) 0.621(3) 0.940(3) 0.076(17) Uiso 1 1 d . . . . .
C26 C 0.6651(5) 0.6954(3) 0.9755(2) 0.0625(13) Uani 1 1 d . . . . .
H26 H 0.681(4) 0.674(3) 1.025(3) 0.070(15) Uiso 1 1 d . . . . .
C27 C 0.7206(5) 0.7569(3) 0.9529(2) 0.0569(11) Uani 1 1 d . . . . .
H27 H 0.775(4) 0.780(3) 0.981(3) 0.056(13) Uiso 1 1 d . . . . .
C28 C 0.6982(4) 0.7844(2) 0.8769(2) 0.0440(8) Uani 1 1 d . . . . .
H28 H 0.745(3) 0.822(2) 0.863(2) 0.035(10) Uiso 1 1 d . . . . .
C29 C 0.6979(3) 0.92158(17) 0.53312(19) 0.0316(7) Uani 1 1 d . . . . .
C30 C 0.7061(3) 0.8810(2) 0.4658(2) 0.0408(8) Uani 1 1 d . . . . .
H30 H 0.730(4) 0.826(3) 0.470(2) 0.050(12) Uiso 1 1 d . . . . .
C31 C 0.6785(4) 0.9130(2) 0.3923(2) 0.0470(9) Uani 1 1 d . . . . .
H31 H 0.679(4) 0.887(3) 0.346(3) 0.060(14) Uiso 1 1 d . . . . .
C32 C 0.6417(3) 0.9852(2) 0.3860(2) 0.0479(9) Uani 1 1 d . . . . .
H32 H 0.621(4) 1.003(3) 0.335(3) 0.053(12) Uiso 1 1 d . . . . .
C33 C 0.6342(4) 1.0264(2) 0.4519(3) 0.0538(10) Uani 1 1 d . . . . .
H33 H 0.611(4) 1.074(3) 0.453(3) 0.066(15) Uiso 1 1 d . . . . .
C34 C 0.6626(4) 0.9951(2) 0.5251(3) 0.0482(9) Uani 1 1 d . . . . .
H34 H 0.665(4) 1.022(2) 0.567(2) 0.046(12) Uiso 1 1 d . . . . .
C35 C 0.8732(3) 0.92441(17) 0.6588(2) 0.0339(7) Uani 1 1 d . . . . .
C36 C 0.9010(3) 0.9516(2) 0.7343(2) 0.0451(9) Uani 1 1 d . . . . .
H36 H 0.854(3) 0.942(2) 0.772(2) 0.038(10) Uiso 1 1 d . . . . .
C37 C 1.0042(4) 0.9853(3) 0.7555(3) 0.0570(11) Uani 1 1 d . . . . .
H37 H 1.020(4) 1.007(3) 0.807(3) 0.070(15) Uiso 1 1 d . . . . .
C38 C 1.0808(3) 0.9931(2) 0.7029(3) 0.0526(10) Uani 1 1 d . . . . .
H38 H 1.149(4) 1.014(3) 0.717(3) 0.054(12) Uiso 1 1 d . . . . .
C39 C 1.0545(3) 0.9669(2) 0.6274(3) 0.0482(9) Uani 1 1 d . . . . .
H39 H 1.101(4) 0.977(2) 0.593(2) 0.049(12) Uiso 1 1 d . . . . .
C40 C 0.9506(3) 0.9333(2) 0.6054(2) 0.0393(8) Uani 1 1 d . . . . .
H40 H 0.932(3) 0.918(2) 0.555(2) 0.040(10) Uiso 1 1 d . . . . .

loop_
_atom_site_aniso_label
_atom_site_aniso_U_11
_atom_site_aniso_U_22
_atom_site_aniso_U_33
_atom_site_aniso_U_23
_atom_site_aniso_U_13
_atom_site_aniso_U_12
Se1 0.03035(15) 0.01720(16) 0.03258(16) -0.00040(11) 0.01027(11) -0.00021(12)
Se2 0.02821(15) 0.01768(16) 0.03571(16) 0.00066(12) 0.00736(12) 0.00069(11)
Fe1 0.0283(2) 0.0148(2) 0.0305(2) -0.00122(17) 0.00727(17) 0.00220(17)
Fe2 0.0304(2) 0.0204(3) 0.0329(2) -0.00020(19) 0.00518(18) 0.00200(18)
Fe3 0.0341(2) 0.0189(2) 0.0305(2) -0.00145(18) 0.00730(18) 0.00220(19)
P1 0.0306(4) 0.0208(4) 0.0316(4) -0.0043(3) 0.0078(3) 0.0022(3)
P2 0.0330(4) 0.0154(4) 0.0357(4) -0.0011(3) 0.0054(3) 0.0025(3)
O1 0.0428(14) 0.0482(17) 0.0428(13) -0.0018(11) -0.0071(11) 0.0005(11)
O2 0.0525(15) 0.0360(15) 0.0518(15) -0.0094(12) -0.0034(12) 0.0174(12)
O3 0.0556(16) 0.0407(16) 0.0631(17) -0.0129(13) -0.0016(13) -0.0099(13)
O4 0.0745(19) 0.0538(19) 0.0416(15) 0.0110(13) 0.0096(13) 0.0070(15)
C1 0.0383(17) 0.0195(16) 0.0403(17) 0.0009(12) 0.0117(14) 0.0026(12)
C2 0.0399(17) 0.0212(16) 0.0344(16) -0.0015(12) 0.0019(13) 0.0022(13)
C3 0.0422(18) 0.0298(19) 0.0399(17) -0.0022(14) 0.0034(14) 0.0033(14)
C4 0.0447(18) 0.0294(19) 0.0406(19) 0.0026(14) 0.0056(14) 0.0007(14)
C5 0.0335(15) 0.0162(15) 0.0353(15) -0.0010(12) 0.0073(12) -0.0017(12)
C6 0.0302(15) 0.0265(17) 0.0456(18) -0.0012(14) 0.0042(13) -0.0016(13)
C7 0.0415(18) 0.0314(19) 0.0419(18) -0.0096(14) 0.0046(14) -0.0071(14)
C8 0.0488(19) 0.0189(17) 0.0417(17) -0.0047(13) 0.0131(14) -0.0025(14)
C9 0.0355(16) 0.0176(15) 0.0360(15) 0.0015(12) 0.0074(13) 0.0023(12)
C10 0.0357(16) 0.0217(16) 0.0356(16) 0.0020(12) 0.0138(12) 0.0009(12)
C11 0.0472(19) 0.0254(17) 0.0349(16) 0.0046(13) 0.0087(14) 0.0006(14)
C12 0.069(2) 0.032(2) 0.0295(17) -0.0008(14) 0.0134(16) -0.0009(17)
C13 0.058(2) 0.0263(19) 0.0465(19) -0.0035(15) 0.0278(17) 0.0025(16)
C14 0.0359(17) 0.0251(18) 0.0450(18) 0.0011(13) 0.0191(14) 0.0020(13)
C15 0.0370(16) 0.0243(17) 0.0377(16) -0.0081(13) 0.0063(13) 0.0061(13)
C16 0.0398(17) 0.0210(17) 0.0445(18) -0.0079(13) 0.0056(14) 0.0059(13)
C17 0.0322(15) 0.0288(17) 0.0306(14) -0.0022(12) 0.0105(12) 0.0030(12)
C18 0.0386(18) 0.030(2) 0.055(2) -0.0004(16) 0.0144(15) 0.0055(15)
C19 0.0366(18) 0.041(2) 0.075(3) 0.006(2) 0.0149(18) 0.0087(16)
C20 0.0314(17) 0.054(3) 0.053(2) 0.0050(18) 0.0088(15) 0.0003(16)
C21 0.0364(18) 0.043(2) 0.0454(19) -0.0082(16) 0.0085(14) -0.0046(15)
C22 0.0353(17) 0.034(2) 0.0486(19) -0.0113(15) 0.0075(14) 0.0036(15)
C23 0.0446(18) 0.0309(19) 0.0339(16) -0.0060(13) 0.0080(13) 0.0049(14)
C24 0.065(3) 0.050(3) 0.044(2) 0.0017(18) 0.0097(18) -0.014(2)
C25 0.100(4) 0.060(3) 0.047(2) 0.012(2) 0.017(2) -0.019(3)
C26 0.105(4) 0.047(3) 0.036(2) 0.0044(18) 0.010(2) 0.007(2)
C27 0.083(3) 0.044(3) 0.040(2) -0.0072(18) -0.008(2) 0.005(2)
C28 0.061(2) 0.030(2) 0.0406(18) -0.0026(15) 0.0022(16) 0.0031(17)
C29 0.0322(15) 0.0185(15) 0.0436(17) 0.0042(13) 0.0031(13) -0.0009(12)
C30 0.056(2) 0.0225(18) 0.0428(19) 0.0039(14) 0.0033(15) -0.0012(15)
C31 0.063(2) 0.035(2) 0.041(2) 0.0060(16) -0.0014(17) -0.0087(17)
C32 0.045(2) 0.043(2) 0.054(2) 0.0174(18) -0.0035(16) -0.0035(17)
C33 0.060(2) 0.030(2) 0.071(3) 0.018(2) 0.007(2) 0.0140(18)
C34 0.061(2) 0.028(2) 0.055(2) 0.0001(17) 0.0065(18) 0.0064(17)
C35 0.0387(17) 0.0151(15) 0.0470(18) -0.0026(13) 0.0023(14) 0.0008(12)
C36 0.048(2) 0.034(2) 0.053(2) -0.0089(17) 0.0048(17) 0.0008(16)
C37 0.058(3) 0.043(3) 0.065(3) -0.017(2) -0.010(2) -0.0038(19)
C38 0.041(2) 0.034(2) 0.080(3) -0.007(2) -0.0056(19) -0.0064(16)
C39 0.042(2) 0.032(2) 0.071(3) 0.0045(19) 0.0065(19) -0.0034(16)
C40 0.0390(18) 0.0290(19) 0.050(2) -0.0005(15) 0.0047(15) -0.0003(14)

loop_
_atom_type_symbol
_atom_type_description
_atom_type_scat_dispersion_real
_atom_type_scat_dispersion_imag
_atom_type_scat_source
C C 0.0181 0.0091 'International Tables Vol C Tables 4.2.6.8 and 6.1.1.4'
H H 0.0000 0.0000 'International Tables Vol C Tables 4.2.6.8 and 6.1.1.4'
Fe Fe -1.1336 3.1974 'International Tables Vol C Tables 4.2.6.8 and 6.1.1.4'
O O 0.0492 0.0322 'International Tables Vol C Tables 4.2.6.8 and 6.1.1.4'
P P 0.2955 0.4335 'International Tables Vol C Tables 4.2.6.8 and 6.1.1.4'
Se Se -0.7943 1.1372 'International Tables Vol C Tables 4.2.6.8 and 6.1.1.4'

loop_
_exptl_crystal_face_index_h
_exptl_crystal_face_index_k
_exptl_crystal_face_index_l
_exptl_crystal_face_perp_dist
0 1 0 0.2747
0 -1 0 0.3137
-5 0 9 0.0512
5 0 -9 0.0230
-2 11 -1 0.2656
2 -11 0 0.3087
7 1 5 0.0338
-4 -5 9 0.1479
0 0 11 0.0411
2 -4 9 0.1204
-2 -1 -10 0.0329
4 1 9 0.0283
-4 -1 -9 0.0283
-6 0 -5 0.0187

loop_
_geom_angle_atom_site_label_1
_geom_angle_atom_site_label_2
_geom_angle_atom_site_label_3
_geom_angle
_geom_angle_site_symmetry_1
_geom_angle_site_symmetry_3
_geom_angle_publ_flag
Fe1 Se1 Fe2 69.268(19) . . ?
C5 Se1 Fe1 113.23(9) . . ?
C5 Se1 Fe2 110.76(9) . . ?
Fe1 Se2 Fe2 68.625(18) . . ?
C10 Se2 Fe1 112.10(9) . . ?
C10 Se2 Fe2 112.76(9) . . ?
Se1 Fe1 Se2 91.307(18) . . ?
Se1 Fe1 Fe2 55.528(16) . . ?
Se2 Fe1 Fe2 56.515(16) . . ?
P1 Fe1 Se1 89.06(3) . . ?
P1 Fe1 Se2 160.14(3) . . ?
P1 Fe1 Fe2 108.53(3) . . ?
P1 Fe1 P2 86.55(3) . . ?
P2 Fe1 Se1 165.44(3) . . ?
P2 Fe1 Se2 88.16(3) . . ?
P2 Fe1 Fe2 113.04(3) . . ?
C1 Fe1 Se1 98.53(10) . . ?
C1 Fe1 Se2 104.81(10) . . ?
C1 Fe1 Fe2 143.46(10) . . ?
C1 Fe1 P1 94.76(11) . . ?
C1 Fe1 P2 95.67(11) . . ?
Se1 Fe2 Se2 89.932(19) . . ?
Se1 Fe2 Fe1 55.204(16) . . ?
Se2 Fe2 Fe1 54.860(16) . . ?
C2 Fe2 Se1 106.00(11) . . ?
C2 Fe2 Se2 98.44(10) . . ?
C2 Fe2 Fe1 143.00(10) . . ?
C2 Fe2 C4 94.10(16) . . ?
C3 Fe2 Se1 149.36(12) . . ?
C3 Fe2 Se2 90.39(11) . . ?
C3 Fe2 Fe1 101.28(11) . . ?
C3 Fe2 C2 104.25(16) . . ?
C3 Fe2 C4 86.43(16) . . ?
C4 Fe2 Se1 86.68(12) . . ?
C4 Fe2 Se2 167.46(12) . . ?
C4 Fe2 Fe1 113.93(12) . . ?
C5 Fe3 C6 41.23(13) . . ?
C5 Fe3 C7 68.97(13) . . ?
C5 Fe3 C8 69.09(13) . . ?
C5 Fe3 C9 41.21(12) . . ?
C5 Fe3 C11 118.43(13) . . ?
C5 Fe3 C12 155.42(15) . . ?
C5 Fe3 C13 160.65(15) . . ?
C5 Fe3 C14 122.32(13) . . ?
C6 Fe3 C7 40.85(14) . . ?
C6 Fe3 C8 68.81(14) . . ?
C6 Fe3 C12 120.95(16) . . ?
C6 Fe3 C13 157.91(16) . . ?
C6 Fe3 C14 158.52(14) . . ?
C7 Fe3 C8 40.56(15) . . ?
C7 Fe3 C13 124.14(15) . . ?
C8 Fe3 C13 110.49(14) . . ?
C9 Fe3 C6 69.04(13) . . ?
C9 Fe3 C7 68.45(14) . . ?
C9 Fe3 C8 40.72(13) . . ?
C9 Fe3 C12 162.62(14) . . ?
C9 Fe3 C13 125.81(15) . . ?
C9 Fe3 C14 107.67(14) . . ?
C10 Fe3 C5 103.80(12) . . ?
C10 Fe3 C6 120.81(13) . . ?
C10 Fe3 C7 158.78(14) . . ?
C10 Fe3 C8 157.28(14) . . ?
C10 Fe3 C9 119.98(13) . . ?
C10 Fe3 C11 41.23(14) . . ?
C10 Fe3 C12 69.01(14) . . ?
C10 Fe3 C13 68.81(13) . . ?
C10 Fe3 C14 41.07(13) . . ?
C11 Fe3 C6 104.75(15) . . ?
C11 Fe3 C7 123.31(15) . . ?
C11 Fe3 C8 161.22(14) . . ?
C11 Fe3 C9 155.25(13) . . ?
C11 Fe3 C12 40.87(14) . . ?
C11 Fe3 C13 68.50(15) . . ?
C11 Fe3 C14 68.91(14) . . ?
C12 Fe3 C7 108.85(16) . . ?
C12 Fe3 C8 126.16(14) . . ?
C12 Fe3 C13 40.40(16) . . ?
C14 Fe3 C7 159.44(14) . . ?
C14 Fe3 C8 123.41(14) . . ?
C14 Fe3 C12 68.46(16) . . ?
C14 Fe3 C13 40.64(15) . . ?
C15 P1 Fe1 108.88(11) . . ?
C15 P1 C17 102.80(15) . . ?
C15 P1 C23 102.88(15) . . ?
C17 P1 Fe1 117.29(10) . . ?
C17 P1 C23 101.46(16) . . ?
C23 P1 Fe1 121.23(11) . . ?
C16 P2 Fe1 108.91(12) . . ?
C16 P2 C29 104.62(16) . . ?
C16 P2 C35 100.59(16) . . ?
C29 P2 Fe1 116.79(11) . . ?
C29 P2 C35 100.39(15) . . ?
C35 P2 Fe1 123.10(11) . . ?
O1 C1 Fe1 177.1(3) . . ?
O2 C2 Fe2 177.2(3) . . ?
O3 C3 Fe2 173.5(3) . . ?
O4 C4 Fe2 175.0(3) . . ?
Se1 C5 Fe3 131.63(16) . . ?
C6 C5 Se1 125.8(2) . . ?
C6 C5 Fe3 70.26(18) . . ?
C9 C5 Se1 125.6(2) . . ?
C9 C5 Fe3 70.24(18) . . ?
C9 C5 C6 108.1(3) . . ?
Fe3 C6 H6 123(2) . . ?
C5 C6 Fe3 68.51(18) . . ?
C5 C6 H6 125(2) . . ?
C5 C6 C7 107.6(3) . . ?
C7 C6 Fe3 70.1(2) . . ?
C7 C6 H6 127(2) . . ?
Fe3 C7 H7 126(2) . . ?
C6 C7 Fe3 69.04(19) . . ?
C6 C7 H7 126(3) . . ?
C8 C7 Fe3 69.9(2) . . ?
C8 C7 C6 108.5(3) . . ?
C8 C7 H7 126(2) . . ?
Fe3 C8 H8 126(3) . . ?
C7 C8 Fe3 69.6(2) . . ?
C7 C8 H8 128(2) . . ?
C7 C8 C9 107.7(3) . . ?
C9 C8 Fe3 68.95(18) . . ?
C9 C8 H8 124(2) . . ?
Fe3 C9 H9 123(2) . . ?
C5 C9 Fe3 68.55(18) . . ?
C5 C9 H9 125(2) . . ?
C8 C9 Fe3 70.34(19) . . ?
C8 C9 C5 108.2(3) . . ?
C8 C9 H9 127(2) . . ?
Se2 C10 Fe3 130.63(16) . . ?
C11 C10 Se2 126.2(2) . . ?
C11 C10 Fe3 70.09(19) . . ?
C14 C10 Se2 125.2(3) . . ?
C14 C10 Fe3 70.61(19) . . ?
C14 C10 C11 108.1(3) . . ?
Fe3 C11 H11 123(3) . . ?
C10 C11 Fe3 68.68(19) . . ?
C10 C11 H11 127(2) . . ?
C12 C11 Fe3 70.1(2) . . ?
C12 C11 C10 107.7(3) . . ?
C12 C11 H11 125(2) . . ?
Fe3 C12 H12 125(3) . . ?
C11 C12 Fe3 69.01(19) . . ?
C11 C12 H12 124(3) . . ?
C13 C12 Fe3 70.2(2) . . ?
C13 C12 C11 108.2(3) . . ?
C13 C12 H12 127(3) . . ?
Fe3 C13 H13 122(3) . . ?
C12 C13 Fe3 69.4(2) . . ?
C12 C13 H13 129(3) . . ?
C12 C13 C14 108.2(3) . . ?
C14 C13 Fe3 69.21(19) . . ?
C14 C13 H13 123(3) . . ?
Fe3 C14 H14 127(2) . . ?
C10 C14 Fe3 68.33(18) . . ?
C10 C14 C13 107.8(3) . . ?
C10 C14 H14 124(2) . . ?
C13 C14 Fe3 70.2(2) . . ?
C13 C14 H14 128(2) . . ?
P1 C15 H15 117(3) . . ?
C16 C15 P1 118.4(2) . . ?
C16 C15 H15 125(3) . . ?
P2 C16 H16 121(2) . . ?
C15 C16 P2 117.2(3) . . ?
C15 C16 H16 122(2) . . ?
C18 C17 P1 121.5(3) . . ?
C18 C17 C22 117.8(3) . . ?
C22 C17 P1 120.6(2) . . ?
C17 C18 H18 119(3) . . ?
C19 C18 C17 120.8(4) . . ?
C19 C18 H18 121(2) . . ?
C18 C19 H19 118(3) . . ?
C18 C19 C20 120.7(4) . . ?
C20 C19 H19 121(3) . . ?
C19 C20 H20 119(3) . . ?
C19 C20 C21 119.7(4) . . ?
C21 C20 H20 121(3) . . ?
C20 C21 H21 120(2) . . ?
C22 C21 C20 119.6(4) . . ?
C22 C21 H21 120(2) . . ?
C17 C22 H22 121(3) . . ?
C21 C22 C17 121.4(3) . . ?
C21 C22 H22 118(3) . . ?
C24 C23 P1 121.4(3) . . ?
C28 C23 P1 119.2(3) . . ?
C28 C23 C24 119.2(3) . . ?
C23 C24 H24 116(3) . . ?
C25 C24 C23 120.3(4) . . ?
C25 C24 H24 123(3) . . ?
C24 C25 H25 124(4) . . ?
C26 C25 C24 120.3(5) . . ?
C26 C25 H25 116(4) . . ?
C25 C26 H26 117(3) . . ?
C27 C26 C25 119.8(4) . . ?
C27 C26 H26 123(3) . . ?
C26 C27 H27 126(3) . . ?
C26 C27 C28 120.6(4) . . ?
C28 C27 H27 113(3) . . ?
C23 C28 C27 119.7(4) . . ?
C23 C28 H28 123(2) . . ?
C27 C28 H28 117(2) . . ?
C30 C29 P2 120.4(2) . . ?
C30 C29 C34 118.0(3) . . ?
C34 C29 P2 121.6(3) . . ?
C29 C30 H30 119(2) . . ?
C29 C30 C31 120.8(3) . . ?
C31 C30 H30 120(2) . . ?
C30 C31 H31 124(3) . . ?
C32 C31 C30 120.0(4) . . ?
C32 C31 H31 116(3) . . ?
C31 C32 H32 116(3) . . ?
C33 C32 C31 120.0(4) . . ?
C33 C32 H32 124(3) . . ?
C32 C33 H33 126(3) . . ?
C32 C33 C34 120.3(4) . . ?
C34 C33 H33 114(3) . . ?
C29 C34 H34 118(3) . . ?
C33 C34 C29 120.9(4) . . ?
C33 C34 H34 121(3) . . ?
C36 C35 P2 120.9(3) . . ?
C36 C35 C40 118.5(3) . . ?
C40 C35 P2 120.6(3) . . ?
C35 C36 H36 120(2) . . ?
C37 C36 C35 120.3(4) . . ?
C37 C36 H36 119(2) . . ?
C36 C37 H37 119(3) . . ?
C38 C37 C36 121.0(4) . . ?
C38 C37 H37 120(3) . . ?
C37 C38 H38 121(3) . . ?
C37 C38 C39 119.7(4) . . ?
C39 C38 H38 119(3) . . ?
C38 C39 H39 119(3) . . ?
C38 C39 C40 119.8(4) . . ?
C40 C39 H39 121(3) . . ?
C35 C40 H40 120(3) . . ?
C39 C40 C35 120.7(4) . . ?
C39 C40 H40 120(3) . . ?

loop_
_geom_bond_atom_site_label_1
_geom_bond_atom_site_label_2
_geom_bond_distance
_geom_bond_site_symmetry_2
_geom_bond_publ_flag
Se1 Fe1 2.3581(5) . ?
Se1 Fe2 2.3674(6) . ?
Se1 C5 1.916(3) . ?
Se2 Fe1 2.3584(5) . ?
Se2 Fe2 2.4054(6) . ?
Se2 C10 1.920(3) . ?
Fe1 Fe2 2.6857(7) . ?
Fe1 P1 2.1989(9) . ?
Fe1 P2 2.2094(9) . ?
Fe1 C1 1.765(3) . ?
Fe2 C2 1.782(3) . ?
Fe2 C3 1.779(4) . ?
Fe2 C4 1.784(4) . ?
Fe3 C5 2.013(3) . ?
Fe3 C6 2.036(3) . ?
Fe3 C7 2.050(3) . ?
Fe3 C8 2.054(3) . ?
Fe3 C9 2.035(3) . ?
Fe3 C10 2.012(3) . ?
Fe3 C11 2.030(3) . ?
Fe3 C12 2.045(3) . ?
Fe3 C13 2.055(3) . ?
Fe3 C14 2.042(3) . ?
P1 C15 1.822(3) . ?
P1 C17 1.828(3) . ?
P1 C23 1.834(3) . ?
P2 C16 1.828(3) . ?
P2 C29 1.835(3) . ?
P2 C35 1.837(3) . ?
O1 C1 1.141(4) . ?
O2 C2 1.147(4) . ?
O3 C3 1.152(4) . ?
O4 C4 1.140(4) . ?
C5 C6 1.426(5) . ?
C5 C9 1.425(4) . ?
C6 H6 0.90(4) . ?
C6 C7 1.426(5) . ?
C7 H7 0.92(4) . ?
C7 C8 1.422(5) . ?
C8 H8 0.90(4) . ?
C8 C9 1.423(5) . ?
C9 H9 0.89(4) . ?
C10 C11 1.423(5) . ?
C10 C14 1.422(4) . ?
C11 H11 0.90(4) . ?
C11 C12 1.423(5) . ?
C12 H12 0.87(5) . ?
C12 C13 1.416(6) . ?
C13 H13 0.88(5) . ?
C13 C14 1.423(5) . ?
C14 H14 0.94(3) . ?
C15 H15 0.91(4) . ?
C15 C16 1.319(5) . ?
C16 H16 0.99(4) . ?
C17 C18 1.395(5) . ?
C17 C22 1.397(5) . ?
C18 H18 0.88(4) . ?
C18 C19 1.375(6) . ?
C19 H19 1.07(5) . ?
C19 C20 1.381(6) . ?
C20 H20 0.98(5) . ?
C20 C21 1.386(5) . ?
C21 H21 0.96(4) . ?
C21 C22 1.380(5) . ?
C22 H22 0.81(5) . ?
C23 C24 1.387(6) . ?
C23 C28 1.383(5) . ?
C24 H24 1.02(5) . ?
C24 C25 1.384(6) . ?
C25 H25 0.86(6) . ?
C25 C26 1.373(7) . ?
C26 H26 0.93(5) . ?
C26 C27 1.369(7) . ?
C27 H27 0.86(5) . ?
C27 C28 1.393(6) . ?
C28 H28 0.93(4) . ?
C29 C30 1.383(5) . ?
C29 C34 1.388(5) . ?
C30 H30 1.03(4) . ?
C30 C31 1.394(5) . ?
C31 H31 0.93(5) . ?
C31 C32 1.370(6) . ?
C32 H32 0.94(4) . ?
C32 C33 1.367(7) . ?
C33 H33 0.90(5) . ?
C33 C34 1.385(6) . ?
C34 H34 0.87(4) . ?
C35 C36 1.390(5) . ?
C35 C40 1.392(5) . ?
C36 H36 0.92(4) . ?
C36 C37 1.382(6) . ?
C37 H37 0.96(5) . ?
C37 C38 1.371(7) . ?
C38 H38 0.89(5) . ?
C38 C39 1.383(6) . ?
C39 H39 0.88(4) . ?
C39 C40 1.390(5) . ?
C40 H40 0.91(4) . ?

loop_
_geom_torsion_atom_site_label_1
_geom_torsion_atom_site_label_2
_geom_torsion_atom_site_label_3
_geom_torsion_atom_site_label_4
_geom_torsion
_geom_torsion_site_symmetry_1
_geom_torsion_site_symmetry_2
_geom_torsion_site_symmetry_3
_geom_torsion_site_symmetry_4
_geom_torsion_publ_flag
Se1 C5 C6 Fe3 127.7(2) . . . . ?
Se1 C5 C6 C7 -172.8(2) . . . . ?
Se1 C5 C9 Fe3 -127.7(2) . . . . ?
Se1 C5 C9 C8 173.0(2) . . . . ?
Se2 C10 C11 Fe3 -126.4(2) . . . . ?
Se2 C10 C11 C12 174.1(2) . . . . ?
Se2 C10 C14 Fe3 126.6(2) . . . . ?
Se2 C10 C14 C13 -174.1(2) . . . . ?
Fe1 P1 C15 C16 3.0(3) . . . . ?
Fe1 P1 C17 C18 -131.5(3) . . . . ?
Fe1 P1 C17 C22 49.9(3) . . . . ?
Fe1 P1 C23 C24 -98.3(3) . . . . ?
Fe1 P1 C23 C28 76.6(3) . . . . ?
Fe1 P2 C16 C15 3.0(3) . . . . ?
Fe1 P2 C29 C30 -30.6(3) . . . . ?
Fe1 P2 C29 C34 151.0(3) . . . . ?
Fe1 P2 C35 C36 -91.5(3) . . . . ?
Fe1 P2 C35 C40 89.5(3) . . . . ?
Fe3 C5 C6 C7 59.5(2) . . . . ?
Fe3 C5 C9 C8 -59.4(2) . . . . ?
Fe3 C6 C7 C8 58.9(2) . . . . ?
Fe3 C7 C8 C9 58.6(2) . . . . ?
Fe3 C8 C9 C5 58.3(2) . . . . ?
Fe3 C10 C11 C12 -59.5(2) . . . . ?
Fe3 C10 C14 C13 59.3(2) . . . . ?
Fe3 C11 C12 C13 -59.4(3) . . . . ?
Fe3 C12 C13 C14 -58.5(2) . . . . ?
Fe3 C13 C14 C10 -58.1(2) . . . . ?
P1 C15 C16 P2 -3.8(4) . . . . ?
P1 C17 C18 C19 -178.5(3) . . . . ?
P1 C17 C22 C21 175.7(3) . . . . ?
P1 C23 C24 C25 175.9(4) . . . . ?
P1 C23 C28 C27 -177.4(3) . . . . ?
P2 C29 C30 C31 -179.1(3) . . . . ?
P2 C29 C34 C33 179.8(3) . . . . ?
P2 C35 C36 C37 179.9(3) . . . . ?
P2 C35 C40 C39 -179.5(3) . . . . ?
C5 C6 C7 Fe3 -58.5(2) . . . . ?
C5 C6 C7 C8 0.4(4) . . . . ?
C6 C5 C9 Fe3 60.3(2) . . . . ?
C6 C5 C9 C8 1.0(4) . . . . ?
C6 C7 C8 Fe3 -58.4(2) . . . . ?
C6 C7 C8 C9 0.2(4) . . . . ?
C7 C8 C9 Fe3 -59.0(2) . . . . ?
C7 C8 C9 C5 -0.7(4) . . . . ?
C9 C5 C6 Fe3 -60.3(2) . . . . ?
C9 C5 C6 C7 -0.9(4) . . . . ?
C10 C11 C12 Fe3 58.6(2) . . . . ?
C10 C11 C12 C13 -0.8(4) . . . . ?
C11 C10 C14 Fe3 -60.3(2) . . . . ?
C11 C10 C14 C13 -1.0(4) . . . . ?
C11 C12 C13 Fe3 58.7(3) . . . . ?
C11 C12 C13 C14 0.2(4) . . . . ?
C12 C13 C14 Fe3 58.7(3) . . . . ?
C12 C13 C14 C10 0.5(4) . . . . ?
C14 C10 C11 Fe3 60.6(2) . . . . ?
C14 C10 C11 C12 1.1(4) . . . . ?
C15 P1 C17 C18 -12.1(3) . . . . ?
C15 P1 C17 C22 169.3(3) . . . . ?
C15 P1 C23 C24 139.9(3) . . . . ?
C15 P1 C23 C28 -45.2(3) . . . . ?
C16 P2 C29 C30 -151.1(3) . . . . ?
C16 P2 C29 C34 30.6(3) . . . . ?
C16 P2 C35 C36 29.5(3) . . . . ?
C16 P2 C35 C40 -149.5(3) . . . . ?
C17 P1 C15 C16 -122.1(3) . . . . ?
C17 P1 C23 C24 33.7(4) . . . . ?
C17 P1 C23 C28 -151.4(3) . . . . ?
C17 C18 C19 C20 2.3(6) . . . . ?
C18 C17 C22 C21 -3.0(5) . . . . ?
C18 C19 C20 C21 -2.1(6) . . . . ?
C19 C20 C21 C22 -0.7(6) . . . . ?
C20 C21 C22 C17 3.2(6) . . . . ?
C22 C17 C18 C19 0.2(5) . . . . ?
C23 P1 C15 C16 132.8(3) . . . . ?
C23 P1 C17 C18 94.1(3) . . . . ?
C23 P1 C17 C22 -84.5(3) . . . . ?
C23 C24 C25 C26 1.2(8) . . . . ?
C24 C23 C28 C27 -2.4(6) . . . . ?
C24 C25 C26 C27 -1.9(9) . . . . ?
C25 C26 C27 C28 0.4(8) . . . . ?
C26 C27 C28 C23 1.7(7) . . . . ?
C28 C23 C24 C25 1.0(7) . . . . ?
C29 P2 C16 C15 128.5(3) . . . . ?
C29 P2 C35 C36 136.7(3) . . . . ?
C29 P2 C35 C40 -42.3(3) . . . . ?
C29 C30 C31 C32 -0.7(6) . . . . ?
C30 C29 C34 C33 1.4(6) . . . . ?
C30 C31 C32 C33 1.4(6) . . . . ?
C31 C32 C33 C34 -0.7(7) . . . . ?
C32 C33 C34 C29 -0.7(7) . . . . ?
C34 C29 C30 C31 -0.7(6) . . . . ?
C35 P2 C16 C15 -127.7(3) . . . . ?
C35 P2 C29 C30 105.0(3) . . . . ?
C35 P2 C29 C34 -73.4(3) . . . . ?
C35 C36 C37 C38 0.3(7) . . . . ?
C36 C35 C40 C39 1.5(5) . . . . ?
C36 C37 C38 C39 0.1(7) . . . . ?
C37 C38 C39 C40 0.3(6) . . . . ?
C38 C39 C40 C35 -1.1(6) . . . . ?
C40 C35 C36 C37 -1.1(6) . . . . ?

loop_
_exptl_oxdiff_crystal_face_indexfrac_h
_exptl_oxdiff_crystal_face_indexfrac_k
_exptl_oxdiff_crystal_face_indexfrac_l
_exptl_oxdiff_crystal_face_x
_exptl_oxdiff_crystal_face_y
_exptl_oxdiff_crystal_face_z
0.0000 1.0000 0.0000 0.0229 0.0092 0.0821
-0.0000 -1.0000 -0.0000 -0.0229 -0.0092 -0.0821
-5.3687 0.1631 8.9453 -0.0426 -0.9897 0.1370
5.2802 0.4783 -9.0385 0.0428 0.9959 -0.0803
-1.9796 11.1999 -0.8994 -0.0007 0.0277 0.9996
2.3722 -11.0844 0.1972 0.0040 0.0492 -0.9988
6.5343 0.5503 4.7750 0.9638 0.1282 -0.2338
-4.0303 -5.2767 8.7498 -0.0393 -0.9332 -0.3572
-0.3027 0.1173 11.1458 0.6080 -0.7908 -0.0707
2.4379 -3.8409 9.4504 0.7052 -0.5197 -0.4824
-1.7983 -0.7463 -10.4566 -0.8012 0.5915 0.0905
4.1888 0.7203 8.5704 0.9410 -0.2955 -0.1649
-4.1888 -0.7203 -8.5704 -0.9410 0.2955 0.1649
-6.4035 -0.2732 -5.1011 -0.9625 -0.0940 0.2544
